data_7215769
loop_
_publ_author_name
'Smith, Aaron J.'
'Ali, Farukh I.'
'Soldatov, Dmitriy V.'

_publ_section_title
;
 Glycine homopeptides: the effect of the chain length on the crystal
 structure and solid state reactivity
;
_journal_issue 31
_journal_name_full CrystEngComm
_journal_page_first 7196
_journal_paper_doi 10.1039/C4CE00630E
_journal_volume 16
_journal_year 2014
_chemical_formula_moiety 'C10 H17 N5 O6'
_chemical_formula_sum 'C10 H17 N5 O6'
_chemical_formula_weight 303.28
_chemical_name_common Pentaglycine
_chemical_name_systematic
;
 Glycyl-glycyl-glycyl-glycyl-glycine
;
_space_group_crystal_system triclinic
_space_group_IT_number 2
_space_group_name_Hall '-P 1'
_space_group_name_H-M_alt 'P -1'
_symmetry_space_group_name_Hall '-P 1'
_symmetry_space_group_name_H-M 'P -1'
_atom_sites_solution_hydrogens geom
_atom_sites_solution_primary direct
_atom_sites_solution_secondary difmap
_audit_creation_method SHELXL-2013
_cell_angle_alpha 90.203(8)
_cell_angle_beta 94.866(7)
_cell_angle_gamma 91.976(7)
_cell_formula_units_Z 4
_cell_length_a 4.7995(3)
_cell_length_b 14.9108(15)
_cell_length_c 17.6905(19)
_cell_measurement_reflns_used 3113
_cell_measurement_temperature 295(2)
_cell_measurement_theta_max 71.9283
_cell_measurement_theta_min 3.8687
_cell_volume 1260.7(2)
_computing_cell_refinement
;
CrysAlisPro, Agilent Technologies,
Version 1.171.35.8 (release 07-03-2011 CrysAlis171 .NET)
(compiled Mar  7 2011,18:06:32)
;
_computing_data_collection
;
CrysAlisPro, Agilent Technologies,
Version 1.171.35.8 (release 07-03-2011 CrysAlis171 .NET)
(compiled Mar  7 2011,18:06:32)
;
_computing_data_reduction
;
CrysAlisPro, Agilent Technologies,
Version 1.171.35.8 (release 07-03-2011 CrysAlis171 .NET)
(compiled Mar  7 2011,18:06:32)
;
_computing_structure_refinement 'SHELXL-2013 (Sheldrick, 2013)'
_computing_structure_solution SIR-92
_diffrn_ambient_temperature 295(2)
_diffrn_detector_area_resol_mean 10.3693
_diffrn_measured_fraction_theta_full 0.970
_diffrn_measured_fraction_theta_max 0.991
_diffrn_measurement_device_type 'SuperNova, Dual, Cu at zero, Atlas'
_diffrn_measurement_method '\w scans'
_diffrn_radiation_source 'SuperNova (Cu) X-ray Source'
_diffrn_radiation_type CuK\a
_diffrn_radiation_wavelength 1.54184
_diffrn_reflns_av_R_equivalents 0.0629
_diffrn_reflns_av_unetI/netI 0.0470
_diffrn_reflns_Laue_measured_fraction_full 0.970
_diffrn_reflns_Laue_measured_fraction_max 0.991
_diffrn_reflns_limit_h_max 5
_diffrn_reflns_limit_h_min -5
_diffrn_reflns_limit_k_max 17
_diffrn_reflns_limit_k_min -17
_diffrn_reflns_limit_l_max 20
_diffrn_reflns_limit_l_min -20
_diffrn_reflns_number 17005
_diffrn_reflns_point_group_measured_fraction_full 0.970
_diffrn_reflns_point_group_measured_fraction_max 0.991
_diffrn_reflns_theta_full 67.684
_diffrn_reflns_theta_max 66.593
_diffrn_reflns_theta_min 3.872
_exptl_absorpt_coefficient_mu 1.142
_exptl_absorpt_correction_T_max 0.9887
_exptl_absorpt_correction_T_min 0.7257
_exptl_absorpt_correction_type multi-scan
_exptl_absorpt_process_details
;
CrysAlisPro, Agilent Technologies,
Version 1.171.35.8 (release 07-03-2011 CrysAlis171 .NET)
(compiled Mar  7 2011,18:06:32)
Empirical absorption correction using spherical harmonics,
 implemented in SCALE3 ABSPACK scaling algorithm.
;
_exptl_crystal_colour white
_exptl_crystal_density_diffrn 1.598
_exptl_crystal_description plate
_exptl_crystal_F_000 640
_exptl_crystal_size_max 0.300
_exptl_crystal_size_mid 0.200
_exptl_crystal_size_min 0.010
_refine_diff_density_max 0.665
_refine_diff_density_min -0.308
_refine_diff_density_rms 0.113
_refine_ls_extinction_method none
_refine_ls_goodness_of_fit_ref 1.047
_refine_ls_hydrogen_treatment constr
_refine_ls_matrix_type full
_refine_ls_number_parameters 381
_refine_ls_number_reflns 4425
_refine_ls_number_restraints 0
_refine_ls_restrained_S_all 1.047
_refine_ls_R_factor_all 0.1074
_refine_ls_R_factor_gt 0.0858
_refine_ls_shift/su_max 0.000
_refine_ls_shift/su_mean 0.000
_refine_ls_structure_factor_coef Fsqd
_refine_ls_weighting_details 'w=1/[\s^2^(Fo^2^)+(0.1572P)^2^+0.3578P] where P=(Fo^2^+2Fc^2^)/3'
_refine_ls_weighting_scheme calc
_refine_ls_wR_factor_gt 0.2350
_refine_ls_wR_factor_ref 0.2538
_reflns_Friedel_coverage 0.000
_reflns_number_gt 3162
_reflns_number_total 4425
_reflns_threshold_expression 'I > 2\s(I)'
_cod_data_source_file c4ce00630e2.cif
_cod_data_source_block shelx
_cod_depositor_comments 'Adding full bibliography for 7215768--7215769.cif.'
_cod_database_code 7215769
_shelx_space_group_comment
;
The symmetry employed for this shelxl refinement is uniquely defined
by the following loop, which should always be used as a source of
symmetry information in preference to the above space-group names.
They are only intended as comments.
;
_shelx_estimated_absorpt_t_min 0.726
_shelx_estimated_absorpt_t_max 0.989
_shelxl_version_number 2013-4

loop_
_space_group_symop_operation_xyz
'x, y, z'
'-x, -y, -z'

loop_
_atom_site_label
_atom_site_type_symbol
_atom_site_fract_x
_atom_site_fract_y
_atom_site_fract_z
_atom_site_U_iso_or_equiv
_atom_site_adp_type
_atom_site_occupancy
_atom_site_site_symmetry_order
_atom_site_calc_flag
_atom_site_refinement_flags_posn
_atom_site_refinement_flags_adp
C1A C 0.7279(7) 0.3937(2) 0.88576(19) 0.0429(8) Uani 1 1 d . .
H1AA H 0.5349 0.3989 0.8655 0.051 Uiso 1 1 calc R U
H1AB H 0.7762 0.3313 0.8818 0.051 Uiso 1 1 calc R U
C2A C 0.9187(6) 0.4520(2) 0.83972(19) 0.0361(7) Uani 1 1 d . .
C3A C 1.0035(7) 0.5130(2) 0.71669(18) 0.0380(8) Uani 1 1 d . .
H3AA H 1.1828 0.4882 0.7086 0.046 Uiso 1 1 calc R U
H3AB H 1.0373 0.5720 0.7397 0.046 Uiso 1 1 calc R U
C4A C 0.8309(6) 0.5208(2) 0.64188(18) 0.0331(7) Uani 1 1 d . .
C5A C 0.7768(6) 0.5935(2) 0.52025(18) 0.0366(7) Uani 1 1 d . .
H5AA H 0.5925 0.6158 0.5264 0.044 Uiso 1 1 calc R U
H5AB H 0.7535 0.5364 0.4938 0.044 Uiso 1 1 calc R U
C6A C 0.9380(6) 0.6597(2) 0.47390(18) 0.0320(7) Uani 1 1 d . .
C7A C 0.9722(6) 0.7295(2) 0.35165(18) 0.0374(7) Uani 1 1 d . .
H7AA H 1.1591 0.7096 0.3451 0.045 Uiso 1 1 calc R U
H7AB H 0.9890 0.7892 0.3738 0.045 Uiso 1 1 calc R U
C8A C 0.8067(6) 0.7325(2) 0.27568(18) 0.0331(7) Uani 1 1 d . .
C9A C 0.7677(7) 0.8054(2) 0.1519(2) 0.0435(8) Uani 1 1 d . .
H9AA H 0.5761 0.8211 0.1577 0.052 Uiso 1 1 calc R U
H9AB H 0.7627 0.7506 0.1221 0.052 Uiso 1 1 calc R U
C10A C 0.9136(7) 0.8808(2) 0.10964(19) 0.0394(8) Uani 1 1 d . .
N1A N 0.7574(6) 0.4213(2) 0.96414(16) 0.0448(7) Uani 1 1 d . .
H1AC H 0.6202 0.3958 0.9883 0.054 Uiso 1 1 calc R U
H1AD H 0.7485 0.4807 0.9671 0.054 Uiso 1 1 calc R U
H1AE H 0.9217 0.4045 0.9855 0.054 Uiso 1 1 calc R U
N2A N 0.8533(5) 0.45484(19) 0.76694(16) 0.0388(7) Uani 1 1 d . .
H2A H 0.7163 0.4211 0.7476 0.047 Uiso 1 1 calc R U
N3A N 0.9254(5) 0.58131(19) 0.59407(15) 0.0377(7) Uani 1 1 d . .
H3A H 1.0747 0.6131 0.6071 0.045 Uiso 1 1 calc R U
N4A N 0.8379(5) 0.66895(19) 0.40237(16) 0.0381(7) Uani 1 1 d . .
H4A H 0.6900 0.6384 0.3857 0.046 Uiso 1 1 calc R U
N5A N 0.9080(5) 0.7897(2) 0.22566(16) 0.0406(7) Uani 1 1 d . .
H5A H 1.0638 0.8184 0.2382 0.049 Uiso 1 1 calc R U
O1A O 1.1206(5) 0.49444(19) 0.87313(14) 0.0508(7) Uani 1 1 d . .
O2A O 0.6198(5) 0.47215(17) 0.62591(14) 0.0474(6) Uani 1 1 d . .
O3A O 1.1489(5) 0.70176(17) 0.50228(14) 0.0466(6) Uani 1 1 d . .
O4A O 0.5927(5) 0.68555(17) 0.26071(14) 0.0478(7) Uani 1 1 d . .
O5A O 1.1506(5) 0.9071(2) 0.13593(16) 0.0631(9) Uani 1 1 d . .
O6A O 0.7890(5) 0.90829(18) 0.05070(14) 0.0486(7) Uani 1 1 d . .
C1B C 0.4851(7) -0.0865(2) 0.8981(2) 0.0417(8) Uani 1 1 d . .
H1BA H 0.6106 -0.1356 0.8942 0.050 Uiso 1 1 calc R U
H1BB H 0.5975 -0.0323 0.9103 0.050 Uiso 1 1 calc R U
C2B C 0.3157(7) -0.0752(2) 0.82380(19) 0.0389(8) Uani 1 1 d . .
C3B C 0.2785(7) -0.0080(2) 0.70069(19) 0.0395(8) Uani 1 1 d . .
H3BA H 0.0940 0.0147 0.7059 0.047 Uiso 1 1 calc R U
H3BB H 0.2554 -0.0655 0.6747 0.047 Uiso 1 1 calc R U
C4B C 0.4427(6) 0.0570(2) 0.65427(18) 0.0339(7) Uani 1 1 d . .
C5B C 0.4825(7) 0.1255(2) 0.53187(18) 0.0367(7) Uani 1 1 d . .
H5BA H 0.6679 0.1052 0.5241 0.044 Uiso 1 1 calc R U
H5BB H 0.5024 0.1849 0.5545 0.044 Uiso 1 1 calc R U
C6B C 0.3122(6) 0.1295(2) 0.45723(18) 0.0340(7) Uani 1 1 d . .
C7B C 0.2537(6) 0.2003(2) 0.33436(18) 0.0368(8) Uani 1 1 d . .
H7BA H 0.0687 0.2218 0.3408 0.044 Uiso 1 1 calc R U
H7BB H 0.2313 0.1425 0.3088 0.044 Uiso 1 1 calc R U
C8B C 0.4060(6) 0.2656(2) 0.28576(18) 0.0340(7) Uani 1 1 d . .
C9B C 0.4072(7) 0.3297(2) 0.15913(19) 0.0402(8) Uani 1 1 d . .
H9BA H 0.5939 0.3123 0.1494 0.048 Uiso 1 1 calc R U
H9BB H 0.4205 0.3905 0.1790 0.048 Uiso 1 1 calc R U
C10B C 0.2210(7) 0.3269(2) 0.08535(19) 0.0398(8) Uani 1 1 d . .
N1B N 0.2995(6) -0.1052(2) 0.95884(16) 0.0449(7) Uani 1 1 d . .
H1BC H 0.1974 -0.1552 0.9477 0.054 Uiso 1 1 calc R U
H1BD H 0.1867 -0.0596 0.9629 0.054 Uiso 1 1 calc R U
H1BE H 0.4022 -0.1121 1.0026 0.054 Uiso 1 1 calc R U
N2B N 0.4214(6) -0.0196(2) 0.77467(16) 0.0412(7) Uani 1 1 d . .
H2B H 0.5761 0.0098 0.7870 0.049 Uiso 1 1 calc R U
N3B N 0.3481(6) 0.06425(19) 0.58278(16) 0.0384(7) Uani 1 1 d . .
H3B H 0.2039 0.0322 0.5656 0.046 Uiso 1 1 calc R U
N4B N 0.4035(5) 0.18937(19) 0.40839(15) 0.0368(6) Uani 1 1 d . .
H4B H 0.5523 0.2217 0.4208 0.044 Uiso 1 1 calc R U
N5B N 0.2991(6) 0.27010(19) 0.21504(16) 0.0408(7) Uani 1 1 d . .
H5B H 0.1564 0.2356 0.2011 0.049 Uiso 1 1 calc R U
O1B O 0.0878(6) -0.1161(2) 0.81014(15) 0.0635(9) Uani 1 1 d . .
O2B O 0.6498(5) 0.10035(18) 0.68301(14) 0.0497(7) Uani 1 1 d . .
O3B O 0.1028(5) 0.08005(17) 0.44229(13) 0.0466(6) Uani 1 1 d . .
O4B O 0.6138(5) 0.31080(18) 0.31238(14) 0.0504(7) Uani 1 1 d . .
O5B O 0.0196(6) 0.27225(19) 0.07691(16) 0.0558(7) Uani 1 1 d . .
O6B O 0.2858(5) 0.38257(17) 0.03505(14) 0.0465(6) Uani 1 1 d . .

loop_
_atom_site_aniso_label
_atom_site_aniso_U_11
_atom_site_aniso_U_22
_atom_site_aniso_U_33
_atom_site_aniso_U_23
_atom_site_aniso_U_13
_atom_site_aniso_U_12
C1A 0.0343(17) 0.0421(19) 0.051(2) 0.0081(15) 0.0008(13) -0.0172(14)
C2A 0.0273(15) 0.0344(17) 0.0456(18) 0.0067(13) 0.0014(12) -0.0097(13)
C3A 0.0335(16) 0.0369(17) 0.0419(18) 0.0041(14) 0.0023(13) -0.0195(13)
C4A 0.0260(14) 0.0324(16) 0.0402(17) 0.0049(13) 0.0043(12) -0.0117(12)
C5A 0.0231(14) 0.0403(18) 0.0443(18) 0.0059(14) -0.0023(12) -0.0152(13)
C6A 0.0252(14) 0.0289(16) 0.0412(17) 0.0039(13) 0.0028(12) -0.0099(12)
C7A 0.0272(15) 0.0384(18) 0.0451(18) 0.0059(14) 0.0003(12) -0.0154(13)
C8A 0.0257(14) 0.0286(16) 0.0442(17) 0.0074(13) 0.0028(12) -0.0127(12)
C9A 0.0336(17) 0.0419(19) 0.052(2) 0.0116(15) -0.0036(14) -0.0196(14)
C10A 0.0310(16) 0.0420(19) 0.0438(18) 0.0060(14) 0.0007(13) -0.0133(13)
N1A 0.0316(14) 0.0503(17) 0.0518(17) 0.0121(13) 0.0047(11) -0.0127(12)
N2A 0.0305(13) 0.0375(15) 0.0462(16) 0.0069(12) -0.0013(11) -0.0183(11)
N3A 0.0291(13) 0.0395(16) 0.0430(15) 0.0060(12) 0.0010(10) -0.0168(11)
N4A 0.0275(13) 0.0393(16) 0.0457(16) 0.0111(12) -0.0008(11) -0.0167(11)
N5A 0.0276(13) 0.0435(16) 0.0483(16) 0.0134(12) -0.0035(11) -0.0199(11)
O1A 0.0344(13) 0.0626(17) 0.0525(15) 0.0039(12) -0.0018(10) -0.0262(11)
O2A 0.0350(12) 0.0500(15) 0.0538(14) 0.0125(11) -0.0055(10) -0.0250(11)
O3A 0.0356(12) 0.0514(15) 0.0492(14) 0.0095(11) -0.0054(10) -0.0271(11)
O4A 0.0361(13) 0.0507(15) 0.0534(14) 0.0103(11) -0.0043(10) -0.0264(11)
O5A 0.0392(14) 0.074(2) 0.0707(18) 0.0256(15) -0.0105(12) -0.0359(13)
O6A 0.0361(12) 0.0566(16) 0.0509(14) 0.0190(12) -0.0040(10) -0.0147(11)
C1B 0.0331(16) 0.0428(19) 0.0478(19) 0.0048(15) 0.0005(13) -0.0134(14)
C2B 0.0373(17) 0.0341(17) 0.0439(18) 0.0069(13) 0.0003(13) -0.0127(13)
C3B 0.0290(16) 0.0428(19) 0.0444(18) 0.0086(14) -0.0027(13) -0.0189(14)
C4B 0.0252(15) 0.0304(16) 0.0449(18) 0.0062(13) 0.0016(12) -0.0110(12)
C5B 0.0303(15) 0.0353(17) 0.0427(18) 0.0049(13) 0.0002(12) -0.0176(13)
C6B 0.0259(14) 0.0315(17) 0.0436(18) 0.0042(13) 0.0029(12) -0.0138(12)
C7B 0.0260(15) 0.0402(18) 0.0420(18) 0.0064(14) -0.0034(12) -0.0173(13)
C8B 0.0281(15) 0.0317(16) 0.0414(17) 0.0050(13) 0.0015(12) -0.0084(12)
C9B 0.0362(17) 0.0389(18) 0.0442(18) 0.0108(14) 0.0023(13) -0.0141(14)
C10B 0.0323(16) 0.0390(18) 0.0479(19) 0.0075(14) 0.0046(13) -0.0057(13)
N1B 0.0344(14) 0.0529(18) 0.0456(16) 0.0065(13) -0.0007(11) -0.0152(12)
N2B 0.0308(13) 0.0475(17) 0.0428(15) 0.0088(12) -0.0032(11) -0.0193(12)
N3B 0.0309(13) 0.0382(15) 0.0435(15) 0.0100(12) -0.0037(11) -0.0218(11)
N4B 0.0277(13) 0.0413(15) 0.0393(15) 0.0093(12) -0.0032(10) -0.0162(11)
N5B 0.0344(14) 0.0394(15) 0.0465(16) 0.0113(12) -0.0025(11) -0.0183(12)
O1B 0.0531(16) 0.0730(19) 0.0581(16) 0.0185(14) -0.0141(12) -0.0464(15)
O2B 0.0378(13) 0.0585(16) 0.0490(14) 0.0094(11) -0.0069(10) -0.0297(11)
O3B 0.0373(13) 0.0512(15) 0.0477(14) 0.0101(11) -0.0075(10) -0.0269(11)
O4B 0.0388(13) 0.0548(16) 0.0537(15) 0.0086(12) -0.0068(10) -0.0296(11)
O5B 0.0465(14) 0.0524(16) 0.0643(17) 0.0122(12) -0.0082(11) -0.0277(12)
O6B 0.0341(12) 0.0531(15) 0.0516(14) 0.0185(11) 0.0044(10) -0.0101(10)

loop_
_atom_type_symbol
_atom_type_description
_atom_type_scat_dispersion_real
_atom_type_scat_dispersion_imag
_atom_type_scat_source
C C 0.0181 0.0091 'International Tables Vol C Tables 4.2.6.8 and 6.1.1.4'
H H 0.0000 0.0000 'International Tables Vol C Tables 4.2.6.8 and 6.1.1.4'
N N 0.0311 0.0180 'International Tables Vol C Tables 4.2.6.8 and 6.1.1.4'
O O 0.0492 0.0322 'International Tables Vol C Tables 4.2.6.8 and 6.1.1.4'

loop_
_geom_angle_atom_site_label_1
_geom_angle_atom_site_label_2
_geom_angle_atom_site_label_3
_geom_angle
N1A C1A C2A 110.2(3)
N1A C1A H1AA 109.6
C2A C1A H1AA 109.6
N1A C1A H1AB 109.6
C2A C1A H1AB 109.6
H1AA C1A H1AB 108.1
O1A C2A N2A 124.2(3)
O1A C2A C1A 119.2(3)
N2A C2A C1A 116.5(3)
N2A C3A C4A 109.2(2)
N2A C3A H3AA 109.8
C4A C3A H3AA 109.8
N2A C3A H3AB 109.8
C4A C3A H3AB 109.8
H3AA C3A H3AB 108.3
O2A C4A N3A 122.8(3)
O2A C4A C3A 121.6(3)
N3A C4A C3A 115.6(3)
N3A C5A C6A 110.2(2)
N3A C5A H5AA 109.6
C6A C5A H5AA 109.6
N3A C5A H5AB 109.6
C6A C5A H5AB 109.6
H5AA C5A H5AB 108.1
O3A C6A N4A 123.1(3)
O3A C6A C5A 121.2(3)
N4A C6A C5A 115.6(3)
N4A C7A C8A 110.9(2)
N4A C7A H7AA 109.5
C8A C7A H7AA 109.5
N4A C7A H7AB 109.5
C8A C7A H7AB 109.5
H7AA C7A H7AB 108.1
O4A C8A N5A 122.5(3)
O4A C8A C7A 122.1(3)
N5A C8A C7A 115.4(2)
N5A C9A C10A 112.0(2)
N5A C9A H9AA 109.2
C10A C9A H9AA 109.2
N5A C9A H9AB 109.2
C10A C9A H9AB 109.2
H9AA C9A H9AB 107.9
O6A C10A O5A 125.3(3)
O6A C10A C9A 117.1(3)
O5A C10A C9A 117.5(3)
C1A N1A H1AC 109.5
C1A N1A H1AD 109.5
H1AC N1A H1AD 109.5
C1A N1A H1AE 109.5
H1AC N1A H1AE 109.5
H1AD N1A H1AE 109.5
C2A N2A C3A 122.6(3)
C2A N2A H2A 118.7
C3A N2A H2A 118.7
C4A N3A C5A 120.1(3)
C4A N3A H3A 120.0
C5A N3A H3A 120.0
C6A N4A C7A 121.4(2)
C6A N4A H4A 119.3
C7A N4A H4A 119.3
C8A N5A C9A 122.9(2)
C8A N5A H5A 118.5
C9A N5A H5A 118.5
N1B C1B C2B 110.2(3)
N1B C1B H1BA 109.6
C2B C1B H1BA 109.6
N1B C1B H1BB 109.6
C2B C1B H1BB 109.6
H1BA C1B H1BB 108.1
O1B C2B N2B 122.5(3)
O1B C2B C1B 120.9(3)
N2B C2B C1B 116.6(3)
N2B C3B C4B 110.5(2)
N2B C3B H3BA 109.6
C4B C3B H3BA 109.6
N2B C3B H3BB 109.6
C4B C3B H3BB 109.6
H3BA C3B H3BB 108.1
O2B C4B N3B 123.1(3)
O2B C4B C3B 121.4(3)
N3B C4B C3B 115.5(3)
N3B C5B C6B 110.3(2)
N3B C5B H5BA 109.6
C6B C5B H5BA 109.6
N3B C5B H5BB 109.6
C6B C5B H5BB 109.6
H5BA C5B H5BB 108.1
O3B C6B N4B 122.9(3)
O3B C6B C5B 121.8(3)
N4B C6B C5B 115.4(2)
N4B C7B C8B 111.7(2)
N4B C7B H7BA 109.3
C8B C7B H7BA 109.3
N4B C7B H7BB 109.3
C8B C7B H7BB 109.3
H7BA C7B H7BB 107.9
O4B C8B N5B 124.2(3)
O4B C8B C7B 121.2(3)
N5B C8B C7B 114.6(3)
N5B C9B C10B 111.5(2)
N5B C9B H9BA 109.3
C10B C9B H9BA 109.3
N5B C9B H9BB 109.3
C10B C9B H9BB 109.3
H9BA C9B H9BB 108.0
O5B C10B O6B 123.9(3)
O5B C10B C9B 120.1(3)
O6B C10B C9B 116.0(3)
C1B N1B H1BC 109.5
C1B N1B H1BD 109.5
H1BC N1B H1BD 109.5
C1B N1B H1BE 109.5
H1BC N1B H1BE 109.5
H1BD N1B H1BE 109.5
C2B N2B C3B 120.2(3)
C2B N2B H2B 119.9
C3B N2B H2B 119.9
C4B N3B C5B 121.4(2)
C4B N3B H3B 119.3
C5B N3B H3B 119.3
C6B N4B C7B 120.5(2)
C6B N4B H4B 119.8
C7B N4B H4B 119.8
C8B N5B C9B 123.9(3)
C8B N5B H5B 118.1
C9B N5B H5B 118.1

loop_
_geom_bond_atom_site_label_1
_geom_bond_atom_site_label_2
_geom_bond_distance
C1A N1A 1.439(5)
C1A C2A 1.529(4)
C1A H1AA 0.9700
C1A H1AB 0.9700
C2A O1A 1.243(4)
C2A N2A 1.300(4)
C3A N2A 1.461(4)
C3A C4A 1.507(4)
C3A H3AA 0.9700
C3A H3AB 0.9700
C4A O2A 1.237(4)
C4A N3A 1.334(4)
C5A N3A 1.449(4)
C5A C6A 1.518(4)
C5A H5AA 0.9700
C5A H5AB 0.9700
C6A O3A 1.241(4)
C6A N4A 1.324(4)
C7A N4A 1.449(4)
C7A C8A 1.504(4)
C7A H7AA 0.9700
C7A H7AB 0.9700
C8A O4A 1.232(4)
C8A N5A 1.340(4)
C9A N5A 1.440(4)
C9A C10A 1.534(4)
C9A H9AA 0.9700
C9A H9AB 0.9700
C10A O6A 1.236(4)
C10A O5A 1.242(4)
N1A H1AC 0.8900
N1A H1AD 0.8900
N1A H1AE 0.8900
N2A H2A 0.8600
N3A H3A 0.8600
N4A H4A 0.8600
N5A H5A 0.8600
C1B N1B 1.475(4)
C1B C2B 1.499(5)
C1B H1BA 0.9700
C1B H1BB 0.9700
C2B O1B 1.238(4)
C2B N2B 1.324(4)
C3B N2B 1.439(4)
C3B C4B 1.516(4)
C3B H3BA 0.9700
C3B H3BB 0.9700
C4B O2B 1.238(4)
C4B N3B 1.313(4)
C5B N3B 1.458(4)
C5B C6B 1.495(5)
C5B H5BA 0.9700
C5B H5BB 0.9700
C6B O3B 1.236(4)
C6B N4B 1.333(4)
C7B N4B 1.452(4)
C7B C8B 1.512(4)
C7B H7BA 0.9700
C7B H7BB 0.9700
C8B O4B 1.242(4)
C8B N5B 1.314(4)
C9B N5B 1.448(4)
C9B C10B 1.518(5)
C9B H9BA 0.9700
C9B H9BB 0.9700
C10B O5B 1.241(4)
C10B O6B 1.270(4)
N1B H1BC 0.8900
N1B H1BD 0.8900
N1B H1BE 0.8900
N2B H2B 0.8600
N3B H3B 0.8600
N4B H4B 0.8600
N5B H5B 0.8600

loop_
_geom_torsion_atom_site_label_1
_geom_torsion_atom_site_label_2
_geom_torsion_atom_site_label_3
_geom_torsion_atom_site_label_4
_geom_torsion
N1A C1A C2A O1A 20.0(5)
N1A C1A C2A N2A -158.9(3)
N2A C3A C4A O2A -10.2(5)
N2A C3A C4A N3A 171.5(3)
N3A C5A C6A O3A -7.1(5)
N3A C5A C6A N4A 173.0(3)
N4A C7A C8A O4A -2.7(5)
N4A C7A C8A N5A 177.3(3)
N5A C9A C10A O6A -170.0(3)
N5A C9A C10A O5A 12.3(5)
O1A C2A N2A C3A -3.6(6)
C1A C2A N2A C3A 175.2(3)
C4A C3A N2A C2A -163.9(3)
O2A C4A N3A C5A 1.1(5)
C3A C4A N3A C5A 179.4(3)
C6A C5A N3A C4A -175.0(3)
O3A C6A N4A C7A 0.5(5)
C5A C6A N4A C7A -179.7(3)
C8A C7A N4A C6A -176.0(3)
O4A C8A N5A C9A 3.8(6)
C7A C8A N5A C9A -176.2(3)
C10A C9A N5A C8A 174.2(3)
N1B C1B C2B O1B -30.8(5)
N1B C1B C2B N2B 148.8(3)
N2B C3B C4B O2B -8.5(5)
N2B C3B C4B N3B 172.3(3)
N3B C5B C6B O3B -5.9(5)
N3B C5B C6B N4B 174.6(3)
N4B C7B C8B O4B -8.4(5)
N4B C7B C8B N5B 172.1(3)
N5B C9B C10B O5B -5.9(5)
N5B C9B C10B O6B 174.2(3)
O1B C2B N2B C3B -3.3(6)
C1B C2B N2B C3B 177.1(3)
C4B C3B N2B C2B -178.6(3)
O2B C4B N3B C5B -0.4(5)
C3B C4B N3B C5B 178.9(3)
C6B C5B N3B C4B -172.6(3)
O3B C6B N4B C7B 1.2(5)
C5B C6B N4B C7B -179.3(3)
C8B C7B N4B C6B -175.1(3)
O4B C8B N5B C9B -1.1(6)
C7B C8B N5B C9B 178.4(3)
C10B C9B N5B C8B -173.7(3)
